data_7009593
loop_
_publ_author_name
'Zhang, Chi'
'Song, Yinglin'
'Xu, Yan'
'Fun, Hoongkun'
'Fang, Guangyu'
'Wang, Yuxiao'
'Xin, Xinquan'

_publ_section_title
;
 Studies on two interesting microporous polymeric clusters
 {[Et4N]2[MS4Cu4(CN)4]}n (M&#x2005;=&#x2005;Mo or W) with
 three-dimensional open frameworks: synthesis, structural
 characterization, strong optical non-linearities and large optical
 limiting properties
;
_journal_issue 16
_journal_name_full 'Journal of the Chemical Society, Dalton Transactions'
_journal_page_first 2823
_journal_paper_doi 10.1039/b002164o
_journal_year 2000
_chemical_formula_sum 'C20 H40 Cu4 Mo N6 S4'
_chemical_formula_weight 842.92
_chemical_name_systematic
; 
 ? 
;
_space_group_IT_number 70
_symmetry_cell_setting orthorhombic
_symmetry_space_group_name_Hall '-F 2uv 2vw'
_symmetry_space_group_name_H-M 'F d d d :2'
_atom_sites_solution_hydrogens geom
_atom_sites_solution_primary direct
_atom_sites_solution_secondary difmap
_audit_creation_method SHELXL-97
_cell_angle_alpha 90.00
_cell_angle_beta 90.00
_cell_angle_gamma 90.00
_cell_formula_units_Z 8
_cell_length_a 10.9696(2)
_cell_length_b 23.0792(5)
_cell_length_c 23.3276(6)
_cell_measurement_reflns_used 5746
_cell_measurement_temperature 293(2)
_cell_measurement_theta_max 28.31
_cell_measurement_theta_min 2.23
_cell_volume 5905.8(2)
_computing_cell_refinement 'SAINT (Siemens, 1996)'
_computing_data_collection 'SMART (Siemens, 1996)'
_computing_data_reduction SAINT
_computing_molecular_graphics SHELXTL
_computing_publication_material 'SHELXTL, PARST (Nardelli, 1995) and PLATON (Spek, 1990) '
_computing_structure_refinement 'SHELXL-97 (Sheldrick, 1997)'
_computing_structure_solution 'SHELXS-97 (Sheldrick, 1990)'
_diffrn_ambient_temperature 293(2)
_diffrn_detector_area_resol_mean 8.33
_diffrn_measured_fraction_theta_full 0.989
_diffrn_measured_fraction_theta_max 0.989
_diffrn_measurement_device_type 'Siemens SMART CCD area detector diffractometer '
_diffrn_measurement_method '\w scans'
_diffrn_radiation_monochromator graphite
_diffrn_radiation_source 'fine-focus sealed tube'
_diffrn_radiation_type MoK\a
_diffrn_radiation_wavelength 0.71073
_diffrn_reflns_av_R_equivalents 0.0619
_diffrn_reflns_av_sigmaI/netI 0.0477
_diffrn_reflns_limit_h_max 7
_diffrn_reflns_limit_h_min -14
_diffrn_reflns_limit_k_max 30
_diffrn_reflns_limit_k_min -29
_diffrn_reflns_limit_l_max 17
_diffrn_reflns_limit_l_min -31
_diffrn_reflns_number 8147
_diffrn_reflns_theta_full 28.39
_diffrn_reflns_theta_max 28.39
_diffrn_reflns_theta_min 2.23
_exptl_absorpt_coefficient_mu 3.552
_exptl_absorpt_correction_T_max 0.6752
_exptl_absorpt_correction_T_min 0.4586
_exptl_absorpt_correction_type empirical
_exptl_absorpt_process_details 'SADABS (Sheldrick, 1996)'
_exptl_crystal_colour black
_exptl_crystal_density_diffrn 1.896
_exptl_crystal_density_method 'not measured'
_exptl_crystal_description block
_exptl_crystal_F_000 3392
_exptl_crystal_size_max 0.26
_exptl_crystal_size_mid 0.22
_exptl_crystal_size_min 0.12
_refine_diff_density_max 1.367
_refine_diff_density_min -1.491
_refine_diff_density_rms 0.173
_refine_ls_extinction_coef 0.00016(4)
_refine_ls_extinction_expression Fc^*^=kFc[1+0.001xFc^2^\l^3^/sin(2\q)]^-1/4^
_refine_ls_extinction_method SHELXL
_refine_ls_goodness_of_fit_ref 1.042
_refine_ls_hydrogen_treatment mixed
_refine_ls_matrix_type full
_refine_ls_number_parameters 83
_refine_ls_number_reflns 1838
_refine_ls_number_restraints 0
_refine_ls_restrained_S_all 1.042
_refine_ls_R_factor_all 0.0594
_refine_ls_R_factor_gt 0.0435
_refine_ls_shift/su_max 0.000
_refine_ls_shift/su_mean 0.000
_refine_ls_structure_factor_coef Fsqd
_refine_ls_weighting_details 'calc w=1/[\s^2^(Fo^2^)+(0.0792P)^2^+15.0613P] where P=(Fo^2^+2Fc^2^)/3'
_refine_ls_weighting_scheme calc
_refine_ls_wR_factor_gt 0.1215
_refine_ls_wR_factor_ref 0.1320
_reflns_number_gt 1399
_reflns_number_total 1838
_reflns_threshold_expression >2sigma(I)
_cod_data_source_file b002164o.txt
_cod_data_source_block ClusterPolymer1
_cod_depositor_comments
;
The following automatic conversions were performed:
'_symmetry_cell_setting' value 'Orthorhombic' changed to 'orthorhombic'
according to '/home/saulius/struct/CIF-dictionaries/cif_core.dic'
dictionary named 'cif_core.dic' version 2.4.1 from 2010-06-29.

Automatic conversion script
Id: cif_fix_enum 1527 2010-12-29 10:47:43Z saulius 
;
_cod_original_sg_symbol_H-M 'F d d d'
_cod_database_code 7009593

loop_
_symmetry_equiv_pos_as_xyz
'x, y, z'
'-x+3/4, -y+3/4, z'
'-x+3/4, y, -z+3/4'
'x, -y+3/4, -z+3/4'
'x, y+1/2, z+1/2'
'-x+3/4, -y+5/4, z+1/2'
'-x+3/4, y+1/2, -z+5/4'
'x, -y+5/4, -z+5/4'
'x+1/2, y, z+1/2'
'-x+5/4, -y+3/4, z+1/2'
'-x+5/4, y, -z+5/4'
'x+1/2, -y+3/4, -z+5/4'
'x+1/2, y+1/2, z'
'-x+5/4, -y+5/4, z'
'-x+5/4, y+1/2, -z+3/4'
'x+1/2, -y+5/4, -z+3/4'
'-x, -y, -z'
'x-3/4, y-3/4, -z'
'x-3/4, -y, z-3/4'
'-x, y-3/4, z-3/4'
'-x, -y+1/2, -z+1/2'
'x-3/4, y-1/4, -z+1/2'
'x-3/4, -y+1/2, z-1/4'
'-x, y-1/4, z-1/4'
'-x+1/2, -y, -z+1/2'
'x-1/4, y-3/4, -z+1/2'
'x-1/4, -y, z-1/4'
'-x+1/2, y-3/4, z-1/4'
'-x+1/2, -y+1/2, -z'
'x-1/4, y-1/4, -z'
'x-1/4, -y+1/2, z-3/4'
'-x+1/2, y-1/4, z-3/4'

loop_
_atom_site_label
_atom_site_type_symbol
_atom_site_fract_x
_atom_site_fract_y
_atom_site_fract_z
_atom_site_U_iso_or_equiv
_atom_site_adp_type
_atom_site_occupancy
_atom_site_symmetry_multiplicity
_atom_site_calc_flag
_atom_site_refinement_flags
_atom_site_disorder_assembly
_atom_site_disorder_group
Mo1 Mo -0.6250 -0.1250 0.3750 0.0162(2) Uani 1 4 d S . .
Cu1 Cu -0.6250 -0.1250 0.25589(3) 0.0290(2) Uani 1 2 d S . .
Cu2 Cu -0.6250 -0.00579(3) 0.3750 0.0266(2) Uani 1 2 d S . .
S1 S -0.74059(9) -0.06937(4) 0.43014(4) 0.0234(3) Uani 1 1 d . . .
C1 C -0.7741(4) 0.07323(17) 0.29215(17) 0.0315(9) Uani 0.50 1 d P . 1
N1A N -0.7741(4) 0.07323(17) 0.29215(17) 0.0315(9) Uani 0.50 1 d P . 2
N2 N -0.8750 -0.3750 0.2622(2) 0.0253(10) Uani 1 2 d S . .
N1 N -0.7229(4) 0.04318(18) 0.32250(17) 0.0320(9) Uani 0.50 1 d P A 1
C1A C -0.7229(4) 0.04318(18) 0.32250(17) 0.0320(9) Uani 0.50 1 d P A 2
C2 C -0.7612(6) -0.3721(3) 0.2261(3) 0.0702(19) Uani 1 1 d . . .
H2A H -0.7628 -0.4032 0.1982 0.084 Uiso 1 1 calc R . .
H2B H -0.6907 -0.3779 0.2505 0.084 Uiso 1 1 calc R . .
C3 C -0.7472(6) -0.3135(4) 0.1940(4) 0.094(3) Uani 1 1 d . . .
H3A H -0.6737 -0.3140 0.1717 0.142 Uiso 1 1 calc R . .
H3B H -0.7435 -0.2825 0.2214 0.142 Uiso 1 1 calc R . .
H3C H -0.8159 -0.3078 0.1692 0.142 Uiso 1 1 calc R . .
C4 C -0.8806(5) -0.3220(3) 0.2990(3) 0.0611(18) Uani 1 1 d . . .
H4A H -0.8082 -0.3217 0.3229 0.073 Uiso 1 1 calc R . .
H4B H -0.8755 -0.2886 0.2739 0.073 Uiso 1 1 calc R . .
C5 C -0.9850(7) -0.3139(4) 0.3361(4) 0.097(3) Uani 1 1 d . . .
H5A H -0.9758 -0.2784 0.3571 0.146 Uiso 1 1 calc R . .
H5B H -0.9905 -0.3458 0.3624 0.146 Uiso 1 1 calc R . .
H5C H -1.0578 -0.3121 0.3134 0.146 Uiso 1 1 calc R . .

loop_
_atom_site_aniso_label
_atom_site_aniso_U_11
_atom_site_aniso_U_22
_atom_site_aniso_U_33
_atom_site_aniso_U_23
_atom_site_aniso_U_13
_atom_site_aniso_U_12
Mo1 0.0198(3) 0.0124(3) 0.0163(3) 0.000 0.000 0.000
Cu1 0.0349(4) 0.0274(4) 0.0246(4) 0.000 0.000 0.0061(3)
Cu2 0.0323(4) 0.0197(4) 0.0279(4) 0.000 -0.0017(3) 0.000
S1 0.0258(5) 0.0196(5) 0.0249(5) -0.0015(4) 0.0045(4) 0.0025(4)
C1 0.039(2) 0.030(2) 0.026(2) 0.0034(16) -0.0024(16) 0.0098(17)
N1A 0.039(2) 0.030(2) 0.026(2) 0.0034(16) -0.0024(16) 0.0098(17)
N2 0.024(2) 0.026(2) 0.026(2) 0.000 0.000 -0.0001(19)
N1 0.038(2) 0.030(2) 0.029(2) 0.0004(16) -0.0036(17) 0.0053(17)
C1A 0.038(2) 0.030(2) 0.029(2) 0.0004(16) -0.0036(17) 0.0053(17)
C2 0.045(3) 0.084(5) 0.082(5) 0.008(4) 0.012(3) -0.001(3)
C3 0.049(4) 0.121(7) 0.114(7) 0.076(6) 0.012(4) -0.018(4)
C4 0.062(4) 0.055(4) 0.066(5) -0.018(3) -0.004(3) -0.002(3)
C5 0.065(5) 0.108(7) 0.119(7) -0.071(5) 0.019(5) 0.006(4)

loop_
_atom_type_symbol
_atom_type_description
_atom_type_scat_dispersion_real
_atom_type_scat_dispersion_imag
_atom_type_scat_source
C C 0.0033 0.0016 'International Tables Vol C Tables 4.2.6.8 and 6.1.1.4'
H H 0.0000 0.0000 'International Tables Vol C Tables 4.2.6.8 and 6.1.1.4'
N N 0.0061 0.0033 'International Tables Vol C Tables 4.2.6.8 and 6.1.1.4'
Cu Cu 0.3201 1.2651 'International Tables Vol C Tables 4.2.6.8 and 6.1.1.4'
S S 0.1246 0.1234 'International Tables Vol C Tables 4.2.6.8 and 6.1.1.4'
Mo Mo -1.6832 0.6857 'International Tables Vol C Tables 4.2.6.8 and 6.1.1.4'

loop_
_geom_angle_atom_site_label_1
_geom_angle_atom_site_label_2
_geom_angle_atom_site_label_3
_geom_angle
_geom_angle_site_symmetry_1
_geom_angle_site_symmetry_3
_geom_angle_publ_flag
S1 Mo1 S1 109.04(5) 4_545 3_355 ?
S1 Mo1 S1 109.19(5) 4_545 2_345 ?
S1 Mo1 S1 110.19(5) 3_355 2_345 ?
S1 Mo1 S1 110.19(5) 4_545 . ?
S1 Mo1 S1 109.19(5) 3_355 . ?
S1 Mo1 S1 109.04(5) 2_345 . ?
S1 Mo1 Cu2 54.59(2) 4_545 2_345 ?
S1 Mo1 Cu2 125.41(2) 3_355 2_345 ?
S1 Mo1 Cu2 54.59(2) 2_345 2_345 ?
S1 Mo1 Cu2 125.41(2) . 2_345 ?
S1 Mo1 Cu2 125.41(2) 4_545 . ?
S1 Mo1 Cu2 54.59(2) 3_355 . ?
S1 Mo1 Cu2 125.41(2) 2_345 . ?
S1 Mo1 Cu2 54.59(2) . . ?
Cu2 Mo1 Cu2 180.0 2_345 . ?
S1 Mo1 Cu1 54.52(3) 4_545 . ?
S1 Mo1 Cu1 54.52(3) 3_355 . ?
S1 Mo1 Cu1 125.48(3) 2_345 . ?
S1 Mo1 Cu1 125.48(3) . . ?
Cu2 Mo1 Cu1 90.0 2_345 . ?
Cu2 Mo1 Cu1 90.0 . . ?
S1 Mo1 Cu1 125.48(3) 4_545 3_355 ?
S1 Mo1 Cu1 125.48(3) 3_355 3_355 ?
S1 Mo1 Cu1 54.52(3) 2_345 3_355 ?
S1 Mo1 Cu1 54.52(3) . 3_355 ?
Cu2 Mo1 Cu1 90.0 2_345 3_355 ?
Cu2 Mo1 Cu1 90.0 . 3_355 ?
Cu1 Mo1 Cu1 180.0 . 3_355 ?
N1A Cu1 C1 0.0(3) 22_655 22_655 ?
N1A Cu1 N1A 110.9(2) 22_655 25_355 ?
C1 Cu1 N1A 110.9(2) 22_655 25_355 ?
N1A Cu1 C1 110.9(2) 22_655 25_355 ?
C1 Cu1 C1 110.9(2) 22_655 25_355 ?
N1A Cu1 C1 0.0(3) 25_355 25_355 ?
N1A Cu1 S1 112.92(13) 22_655 3_355 ?
C1 Cu1 S1 112.92(13) 22_655 3_355 ?
N1A Cu1 S1 109.46(12) 25_355 3_355 ?
C1 Cu1 S1 109.46(12) 25_355 3_355 ?
N1A Cu1 S1 109.46(12) 22_655 4_545 ?
C1 Cu1 S1 109.46(12) 22_655 4_545 ?
N1A Cu1 S1 112.92(13) 25_355 4_545 ?
C1 Cu1 S1 112.92(13) 25_355 4_545 ?
S1 Cu1 S1 100.82(5) 3_355 4_545 ?
N1A Cu1 Mo1 124.53(12) 22_655 . ?
C1 Cu1 Mo1 124.53(12) 22_655 . ?
N1A Cu1 Mo1 124.53(12) 25_355 . ?
C1 Cu1 Mo1 124.53(12) 25_355 . ?
S1 Cu1 Mo1 50.41(3) 3_355 . ?
S1 Cu1 Mo1 50.41(3) 4_545 . ?
C1A Cu2 N1 0.0(3) 3_355 3_355 ?
C1A Cu2 N1 110.5(2) 3_355 . ?
N1 Cu2 N1 110.5(2) 3_355 . ?
C1A Cu2 S1 108.26(12) 3_355 . ?
N1 Cu2 S1 108.26(12) 3_355 . ?
N1 Cu2 S1 113.93(13) . . ?
C1A Cu2 S1 113.93(13) 3_355 3_355 ?
N1 Cu2 S1 113.93(13) 3_355 3_355 ?
N1 Cu2 S1 108.26(12) . 3_355 ?
S1 Cu2 S1 101.81(5) . 3_355 ?
C1A Cu2 Mo1 124.75(12) 3_355 . ?
N1 Cu2 Mo1 124.75(12) 3_355 . ?
N1 Cu2 Mo1 124.75(12) . . ?
S1 Cu2 Mo1 50.90(3) . . ?
S1 Cu2 Mo1 50.90(3) 3_355 . ?
Mo1 S1 Cu2 74.50(3) . . ?
Mo1 S1 Cu1 75.07(3) . 3_355 ?
Cu2 S1 Cu1 113.76(4) . 3_355 ?
N1 C1 Cu1 175.0(4) . 25_355 ?
C4 N2 C4 110.0(7) . 14_235 ?
C4 N2 C2 108.9(4) . 14_235 ?
C4 N2 C2 108.5(4) 14_235 14_235 ?
C4 N2 C2 108.5(4) . . ?
C4 N2 C2 108.9(4) 14_235 . ?
C2 N2 C2 112.0(7) 14_235 . ?
C1 N1 Cu2 176.4(4) . . ?
N2 C2 C3 113.0(5) . . ?
C5 C4 N2 118.8(5) . . ?

loop_
_geom_bond_atom_site_label_1
_geom_bond_atom_site_label_2
_geom_bond_distance
_geom_bond_site_symmetry_2
_geom_bond_publ_flag
Mo1 S1 2.2159(9) 4_545 ?
Mo1 S1 2.2159(9) 3_355 ?
Mo1 S1 2.2159(9) 2_345 ?
Mo1 S1 2.2159(9) . ?
Mo1 Cu2 2.7514(7) 2_345 ?
Mo1 Cu2 2.7514(7) . ?
Mo1 Cu1 2.7785(7) . ?
Mo1 Cu1 2.7785(7) 3_355 ?
Cu1 N1A 1.977(4) 22_655 ?
Cu1 C1 1.977(4) 22_655 ?
Cu1 N1A 1.977(4) 25_355 ?
Cu1 C1 1.977(4) 25_355 ?
Cu1 S1 2.3416(11) 3_355 ?
Cu1 S1 2.3416(11) 4_545 ?
Cu2 C1A 1.983(4) 3_355 ?
Cu2 N1 1.983(4) 3_355 ?
Cu2 N1 1.983(4) . ?
Cu2 S1 2.3272(10) . ?
Cu2 S1 2.3272(10) 3_355 ?
S1 Cu1 2.3416(11) 3_355 ?
C1 N1 1.139(6) . ?
C1 Cu1 1.977(4) 25_355 ?
N2 C4 1.495(7) . ?
N2 C4 1.495(7) 14_235 ?
N2 C2 1.508(7) 14_235 ?
N2 C2 1.508(7) . ?
C2 C3 1.551(9) . ?
C4 C5 1.448(9) . ?

loop_
_geom_torsion_atom_site_label_1
_geom_torsion_atom_site_label_2
_geom_torsion_atom_site_label_3
_geom_torsion_atom_site_label_4
_geom_torsion
_geom_torsion_site_symmetry_1
_geom_torsion_site_symmetry_2
_geom_torsion_site_symmetry_3
_geom_torsion_site_symmetry_4
_geom_torsion_publ_flag
S1 Mo1 Cu1 N1A -87.46(16) 4_545 . . 22_655 ?
S1 Mo1 Cu1 N1A 92.54(16) 3_355 . . 22_655 ?
S1 Mo1 Cu1 N1A 1.83(15) 2_345 . . 22_655 ?
S1 Mo1 Cu1 N1A -178.17(15) . . . 22_655 ?
Cu2 Mo1 Cu1 N1A -42.81(15) 2_345 . . 22_655 ?
Cu2 Mo1 Cu1 N1A 137.19(15) . . . 22_655 ?
Cu1 Mo1 Cu1 N1A 0(100) 3_355 . . 22_655 ?
S1 Mo1 Cu1 C1 -87.46(16) 4_545 . . 22_655 ?
S1 Mo1 Cu1 C1 92.54(16) 3_355 . . 22_655 ?
S1 Mo1 Cu1 C1 1.83(15) 2_345 . . 22_655 ?
S1 Mo1 Cu1 C1 -178.17(15) . . . 22_655 ?
Cu2 Mo1 Cu1 C1 -42.81(15) 2_345 . . 22_655 ?
Cu2 Mo1 Cu1 C1 137.19(15) . . . 22_655 ?
Cu1 Mo1 Cu1 C1 0(100) 3_355 . . 22_655 ?
S1 Mo1 Cu1 N1A 92.54(16) 4_545 . . 25_355 ?
S1 Mo1 Cu1 N1A -87.46(16) 3_355 . . 25_355 ?
S1 Mo1 Cu1 N1A -178.17(15) 2_345 . . 25_355 ?
S1 Mo1 Cu1 N1A 1.83(15) . . . 25_355 ?
Cu2 Mo1 Cu1 N1A 137.19(15) 2_345 . . 25_355 ?
Cu2 Mo1 Cu1 N1A -42.81(15) . . . 25_355 ?
Cu1 Mo1 Cu1 N1A 0(100) 3_355 . . 25_355 ?
S1 Mo1 Cu1 C1 92.54(16) 4_545 . . 25_355 ?
S1 Mo1 Cu1 C1 -87.46(16) 3_355 . . 25_355 ?
S1 Mo1 Cu1 C1 -178.17(15) 2_345 . . 25_355 ?
S1 Mo1 Cu1 C1 1.83(15) . . . 25_355 ?
Cu2 Mo1 Cu1 C1 137.19(15) 2_345 . . 25_355 ?
Cu2 Mo1 Cu1 C1 -42.81(15) . . . 25_355 ?
Cu1 Mo1 Cu1 C1 0(100) 3_355 . . 25_355 ?
S1 Mo1 Cu1 S1 180.0 4_545 . . 3_355 ?
S1 Mo1 Cu1 S1 -90.71(6) 2_345 . . 3_355 ?
S1 Mo1 Cu1 S1 89.29(6) . . . 3_355 ?
Cu2 Mo1 Cu1 S1 -135.36(3) 2_345 . . 3_355 ?
Cu2 Mo1 Cu1 S1 44.64(3) . . . 3_355 ?
Cu1 Mo1 Cu1 S1 0(100) 3_355 . . 3_355 ?
S1 Mo1 Cu1 S1 180.0 3_355 . . 4_545 ?
S1 Mo1 Cu1 S1 89.29(6) 2_345 . . 4_545 ?
S1 Mo1 Cu1 S1 -90.71(6) . . . 4_545 ?
Cu2 Mo1 Cu1 S1 44.64(3) 2_345 . . 4_545 ?
Cu2 Mo1 Cu1 S1 -135.36(3) . . . 4_545 ?
Cu1 Mo1 Cu1 S1 0(100) 3_355 . . 4_545 ?
S1 Mo1 Cu2 C1A 176.66(15) 4_545 . . 3_355 ?
S1 Mo1 Cu2 C1A -94.15(15) 3_355 . . 3_355 ?
S1 Mo1 Cu2 C1A -3.34(15) 2_345 . . 3_355 ?
S1 Mo1 Cu2 C1A 85.85(15) . . . 3_355 ?
Cu2 Mo1 Cu2 C1A 0(100) 2_345 . . 3_355 ?
Cu1 Mo1 Cu2 C1A -138.74(15) . . . 3_355 ?
Cu1 Mo1 Cu2 C1A 41.26(15) 3_355 . . 3_355 ?
S1 Mo1 Cu2 N1 176.66(15) 4_545 . . 3_355 ?
S1 Mo1 Cu2 N1 -94.15(15) 3_355 . . 3_355 ?
S1 Mo1 Cu2 N1 -3.34(15) 2_345 . . 3_355 ?
S1 Mo1 Cu2 N1 85.85(15) . . . 3_355 ?
Cu2 Mo1 Cu2 N1 0(100) 2_345 . . 3_355 ?
Cu1 Mo1 Cu2 N1 -138.74(15) . . . 3_355 ?
Cu1 Mo1 Cu2 N1 41.26(15) 3_355 . . 3_355 ?
S1 Mo1 Cu2 N1 -3.34(15) 4_545 . . . ?
S1 Mo1 Cu2 N1 85.85(15) 3_355 . . . ?
S1 Mo1 Cu2 N1 176.66(15) 2_345 . . . ?
S1 Mo1 Cu2 N1 -94.15(15) . . . . ?
Cu2 Mo1 Cu2 N1 0(100) 2_345 . . . ?
Cu1 Mo1 Cu2 N1 41.26(15) . . . . ?
Cu1 Mo1 Cu2 N1 -138.74(15) 3_355 . . . ?
S1 Mo1 Cu2 S1 90.81(6) 4_545 . . . ?
S1 Mo1 Cu2 S1 180.0 3_355 . . . ?
S1 Mo1 Cu2 S1 -89.19(6) 2_345 . . . ?
Cu2 Mo1 Cu2 S1 0(100) 2_345 . . . ?
Cu1 Mo1 Cu2 S1 135.41(3) . . . . ?
Cu1 Mo1 Cu2 S1 -44.59(3) 3_355 . . . ?
S1 Mo1 Cu2 S1 -89.19(6) 4_545 . . 3_355 ?
S1 Mo1 Cu2 S1 90.81(6) 2_345 . . 3_355 ?
S1 Mo1 Cu2 S1 180.0 . . . 3_355 ?
Cu2 Mo1 Cu2 S1 0(100) 2_345 . . 3_355 ?
Cu1 Mo1 Cu2 S1 -44.59(3) . . . 3_355 ?
Cu1 Mo1 Cu2 S1 135.41(3) 3_355 . . 3_355 ?
S1 Mo1 S1 Cu2 -119.73(3) 4_545 . . . ?
S1 Mo1 S1 Cu2 0.0 3_355 . . . ?
S1 Mo1 S1 Cu2 120.44(3) 2_345 . . . ?
Cu2 Mo1 S1 Cu2 180.0 2_345 . . . ?
Cu1 Mo1 S1 Cu2 -59.56(3) . . . . ?
Cu1 Mo1 S1 Cu2 120.44(3) 3_355 . . . ?
S1 Mo1 S1 Cu1 119.82(3) 4_545 . . 3_355 ?
S1 Mo1 S1 Cu1 -120.44(3) 3_355 . . 3_355 ?
S1 Mo1 S1 Cu1 0.0 2_345 . . 3_355 ?
Cu2 Mo1 S1 Cu1 59.56(3) 2_345 . . 3_355 ?
Cu2 Mo1 S1 Cu1 -120.44(3) . . . 3_355 ?
Cu1 Mo1 S1 Cu1 180.0 . . . 3_355 ?
C1A Cu2 S1 Mo1 -120.35(13) 3_355 . . . ?
N1 Cu2 S1 Mo1 -120.35(13) 3_355 . . . ?
N1 Cu2 S1 Mo1 116.29(13) . . . . ?
S1 Cu2 S1 Mo1 0.0 3_355 . . . ?
C1A Cu2 S1 Cu1 -54.82(14) 3_355 . . 3_355 ?
N1 Cu2 S1 Cu1 -54.82(14) 3_355 . . 3_355 ?
N1 Cu2 S1 Cu1 -178.18(13) . . . 3_355 ?
S1 Cu2 S1 Cu1 65.53(4) 3_355 . . 3_355 ?
Mo1 Cu2 S1 Cu1 65.53(4) . . . 3_355 ?
Cu1 C1 N1 Cu2 -133(5) 25_355 . . . ?
C1A Cu2 N1 C1 39(6) 3_355 . . . ?
N1 Cu2 N1 C1 39(6) 3_355 . . . ?
S1 Cu2 N1 C1 161(6) . . . . ?
S1 Cu2 N1 C1 -86(6) 3_355 . . . ?
Mo1 Cu2 N1 C1 -141(6) . . . . ?
C4 N2 C2 C3 -50.5(8) . . . . ?
C4 N2 C2 C3 -170.2(6) 14_235 . . . ?
C2 N2 C2 C3 69.8(6) 14_235 . . . ?
C4 N2 C4 C5 -63.4(7) 14_235 . . . ?
C2 N2 C4 C5 55.4(9) 14_235 . . . ?
C2 N2 C4 C5 177.6(7) . . . . ?
